data_7106884
loop_
_publ_author_name
'Tim Kosterke'
'Tania Pape'
'F. Ekkehardt Hahn'

_publ_section_title
;
 Synthesis of complexes bearing NH,NMe-substituted NHCs by oxidative
 addition of 2-halogenato-N-methylbenzimidazoles to Ni0+
;
_journal_name_full Chem.Commun.
_journal_page_first 10773
_journal_paper_doi 10.1039/c1cc14243g
_journal_volume 47
_journal_year 2011
_chemical_formula_sum 'C37.5 H36 B0.5 Cl0.5 F2 I N2 Ni P2'
_chemical_formula_weight 823.36
_chemical_name_systematic
;
?
;
_space_group_IT_number 2
_symmetry_cell_setting triclinic
_symmetry_space_group_name_Hall '-P 1'
_symmetry_space_group_name_H-M 'P -1'
_atom_sites_solution_hydrogens geom
_atom_sites_solution_primary direct
_atom_sites_solution_secondary difmap
_audit_creation_method SHELXL-97
_cell_angle_alpha 84.7210(10)
_cell_angle_beta 81.8170(10)
_cell_angle_gamma 69.2620(10)
_cell_formula_units_Z 2
_cell_length_a 9.5503(3)
_cell_length_b 10.1764(3)
_cell_length_c 20.2212(6)
_cell_measurement_reflns_used 900
_cell_measurement_temperature 153(2)
_cell_measurement_theta_max 22.5
_cell_measurement_theta_min 1
_cell_volume 1817.37(10)
_computing_cell_refinement 'APEX2(Bruker AXS, 2007)'
_computing_data_collection 'APEX2(Bruker AXS, 2007)'
_computing_data_reduction 'SAINT,SADABS (Bruker AXS, 2007 )'
_computing_molecular_graphics
;
ORTEP3,L.J. Farrugia, J. Appl. Cryst. (1997) 30, 565
;
_computing_structure_refinement
;
SHELXL-97, G. M. Sheldrick, Acta Cryst. (2008) A64, 112-122
;
_computing_structure_solution
;
SHELXS-97 , G. M. Sheldrick, Acta Cryst. (2008) A64, 112-122
;
_diffrn_ambient_temperature 153(2)
_diffrn_detector_area_resol_mean 80
_diffrn_measured_fraction_theta_full 0.984
_diffrn_measured_fraction_theta_max 0.984
_diffrn_measurement_device_type 'CCD area detector'
_diffrn_measurement_method 'Omega and Phi scans'
_diffrn_radiation_monochromator graphite
_diffrn_radiation_source 'rotating anode'
_diffrn_radiation_type MoK\a
_diffrn_radiation_wavelength 0.71073
_diffrn_reflns_av_R_equivalents 0.0243
_diffrn_reflns_av_sigmaI/netI 0.0416
_diffrn_reflns_limit_h_max 13
_diffrn_reflns_limit_h_min -13
_diffrn_reflns_limit_k_max 14
_diffrn_reflns_limit_k_min -14
_diffrn_reflns_limit_l_max 28
_diffrn_reflns_limit_l_min -28
_diffrn_reflns_number 21343
_diffrn_reflns_theta_full 30.00
_diffrn_reflns_theta_max 30.00
_diffrn_reflns_theta_min 1.02
_exptl_absorpt_coefficient_mu 1.547
_exptl_absorpt_correction_T_max 0.9551
_exptl_absorpt_correction_T_min 0.9129
_exptl_absorpt_correction_type multi-scan
_exptl_absorpt_process_details
;
Corrections were done with the SADABS program, utilizing the none merged
raw data obtained from the integration process. Integration and final cell
refinement were done with SAINT.

SADABS reports ratio of Tmin/Tmax = 0.758000

;
_exptl_crystal_colour red-brown
_exptl_crystal_density_diffrn 1.505
_exptl_crystal_density_method 'not measured'
_exptl_crystal_description 'transparent prism'
_exptl_crystal_F_000 830
_exptl_crystal_size_max 0.06
_exptl_crystal_size_mid 0.05
_exptl_crystal_size_min 0.03
_refine_diff_density_max 4.147
_refine_diff_density_min -2.690
_refine_diff_density_rms 0.191
_refine_ls_extinction_method none
_refine_ls_goodness_of_fit_ref 1.058
_refine_ls_hydrogen_treatment noref
_refine_ls_matrix_type full
_refine_ls_number_parameters 423
_refine_ls_number_reflns 10447
_refine_ls_number_restraints 9
_refine_ls_restrained_S_all 1.059
_refine_ls_R_factor_all 0.0795
_refine_ls_R_factor_gt 0.0605
_refine_ls_shift/su_max 0.001
_refine_ls_shift/su_mean 0.000
_refine_ls_structure_factor_coef Fsqd
_refine_ls_weighting_details 'calc w=1/[\s^2^(Fo^2^)+(0.1108P)^2^+5.0743P] where P=(Fo^2^+2Fc^2^)/3'
_refine_ls_weighting_scheme calc
_refine_ls_wR_factor_gt 0.1739
_refine_ls_wR_factor_ref 0.1899
_reflns_number_gt 8065
_reflns_number_total 10447
_reflns_threshold_expression >2sigma(I)
_cod_data_source_file c1cc14243g.txt
_cod_data_source_block sad1
_cod_original_sg_symbol_H-M P-1
_cod_original_formula_sum 'C37.50 H36 B0.50 Cl0.50 F2 I N2 Ni P2'
_cod_database_code 7106884

loop_
_symmetry_equiv_pos_as_xyz
'x, y, z'
'-x, -y, -z'

loop_
_atom_site_label
_atom_site_type_symbol
_atom_site_fract_x
_atom_site_fract_y
_atom_site_fract_z
_atom_site_U_iso_or_equiv
_atom_site_adp_type
_atom_site_occupancy
_atom_site_symmetry_multiplicity
_atom_site_calc_flag
_atom_site_refinement_flags
I1 I 0.32654(3) 0.21065(3) 0.624036(15) 0.02841(11) Uani 1 1 d .
Ni1 Ni 0.54366(6) 0.14830(6) 0.69187(3) 0.01913(13) Uani 1 1 d .
P1 P 0.72022(13) 0.13954(12) 0.74923(6) 0.0204(2) Uani 1 1 d .
P2 P 0.72175(12) 0.08259(12) 0.60698(6) 0.0200(2) Uani 1 1 d .
N1 N 0.3634(4) 0.0543(4) 0.7957(2) 0.0247(8) Uani 1 1 d .
N2 N 0.3098(4) 0.2774(4) 0.8036(2) 0.0246(8) Uani 1 1 d .
H2 H 0.3147 0.3624 0.7973 0.030 Uiso 1 1 calc R
C1 C 0.4020(5) 0.1649(5) 0.7694(2) 0.0215(8) Uani 1 1 d .
C2 C 0.2386(6) 0.0973(6) 0.8446(2) 0.0289(10) Uani 1 1 d .
C3 C 0.2060(5) 0.2407(6) 0.8502(2) 0.0280(10) Uani 1 1 d .
C4 C 0.0861(6) 0.3190(7) 0.8942(3) 0.0387(13) Uani 1 1 d .
H4 H 0.0643 0.4163 0.8996 0.046 Uiso 1 1 calc R
C5 C -0.0001(7) 0.2440(9) 0.9301(3) 0.0506(18) Uani 1 1 d .
H5 H -0.0831 0.2926 0.9610 0.061 Uiso 1 1 calc R
C6 C 0.0297(7) 0.1026(9) 0.9225(3) 0.0484(17) Uani 1 1 d .
H6 H -0.0350 0.0582 0.9472 0.058 Uiso 1 1 calc R
C7 C 0.1513(7) 0.0243(7) 0.8799(3) 0.0400(13) Uani 1 1 d .
H7 H 0.1738 -0.0733 0.8752 0.048 Uiso 1 1 calc R
C8 C 0.4377(7) -0.0896(6) 0.7746(3) 0.0386(12) Uani 1 1 d .
H8A H 0.5136 -0.0916 0.7363 0.058 Uiso 1 1 calc R
H8B H 0.3628 -0.1250 0.7619 0.058 Uiso 1 1 calc R
H8C H 0.4867 -0.1492 0.8116 0.058 Uiso 1 1 calc R
C9 C 0.7160(5) 0.0737(5) 0.8350(2) 0.0236(9) Uani 1 1 d .
C10 C 0.6380(6) 0.1649(6) 0.8864(3) 0.0317(10) Uani 1 1 d .
H10 H 0.5927 0.2628 0.8763 0.038 Uiso 1 1 calc R
C11 C 0.6271(6) 0.1119(7) 0.9520(3) 0.0364(12) Uani 1 1 d .
H11 H 0.5732 0.1740 0.9866 0.044 Uiso 1 1 calc R
C12 C 0.6936(7) -0.0297(7) 0.9675(3) 0.0391(13) Uani 1 1 d .
H12 H 0.6851 -0.0651 1.0125 0.047 Uiso 1 1 calc R
C13 C 0.7735(7) -0.1207(7) 0.9166(3) 0.0414(13) Uani 1 1 d .
H13 H 0.8202 -0.2181 0.9271 0.050 Uiso 1 1 calc R
C14 C 0.7851(6) -0.0698(6) 0.8507(3) 0.0342(11) Uani 1 1 d .
H14 H 0.8398 -0.1322 0.8163 0.041 Uiso 1 1 calc R
C15 C 0.7251(5) 0.3163(5) 0.7481(2) 0.0236(8) Uani 1 1 d .
C16 C 0.6114(5) 0.4293(5) 0.7224(2) 0.0267(9) Uani 1 1 d .
H16 H 0.5271 0.4151 0.7084 0.032 Uiso 1 1 calc R
C17 C 0.6216(6) 0.5626(5) 0.7171(3) 0.0327(11) Uani 1 1 d .
H17 H 0.5434 0.6400 0.7002 0.039 Uiso 1 1 calc R
C18 C 0.7458(7) 0.5833(6) 0.7365(3) 0.0357(12) Uani 1 1 d .
H18 H 0.7530 0.6746 0.7320 0.043 Uiso 1 1 calc R
C19 C 0.8591(7) 0.4716(6) 0.7622(3) 0.0418(13) Uani 1 1 d .
H19 H 0.9438 0.4861 0.7754 0.050 Uiso 1 1 calc R
C20 C 0.8486(6) 0.3378(6) 0.7686(3) 0.0343(11) Uani 1 1 d .
H20 H 0.9256 0.2612 0.7868 0.041 Uiso 1 1 calc R
C21 C 0.9050(5) 0.0405(5) 0.7047(2) 0.0243(9) Uani 1 1 d .
H21A H 0.9868 0.0601 0.7224 0.029 Uiso 1 1 calc R
H21B H 0.9242 -0.0618 0.7097 0.029 Uiso 1 1 calc R
C22 C 0.8964(5) 0.0912(5) 0.6315(2) 0.0234(8) Uani 1 1 d .
H22A H 0.9849 0.0307 0.6032 0.028 Uiso 1 1 calc R
H22B H 0.8960 0.1890 0.6257 0.028 Uiso 1 1 calc R
C23 C 0.7054(5) 0.1760(5) 0.5259(2) 0.0213(8) Uani 1 1 d .
C24 C 0.6773(5) 0.3205(5) 0.5237(3) 0.0280(9) Uani 1 1 d .
H24 H 0.6615 0.3676 0.5641 0.034 Uiso 1 1 calc R
C25 C 0.6725(6) 0.3958(6) 0.4625(3) 0.0308(10) Uani 1 1 d .
H25 H 0.6541 0.4940 0.4614 0.037 Uiso 1 1 calc R
C26 C 0.6943(5) 0.3289(6) 0.4034(3) 0.0308(10) Uani 1 1 d .
H26 H 0.6930 0.3803 0.3616 0.037 Uiso 1 1 calc R
C27 C 0.7183(5) 0.1845(5) 0.4056(2) 0.0262(9) Uani 1 1 d .
H27 H 0.7301 0.1383 0.3654 0.031 Uiso 1 1 calc R
C28 C 0.7249(5) 0.1092(5) 0.4662(2) 0.0237(9) Uani 1 1 d .
H28 H 0.7429 0.0111 0.4673 0.028 Uiso 1 1 calc R
C29 C 0.7625(5) -0.1018(5) 0.5914(2) 0.0218(8) Uani 1 1 d .
C30 C 0.6476(5) -0.1431(5) 0.5748(2) 0.0251(9) Uani 1 1 d .
H30 H 0.5489 -0.0762 0.5735 0.030 Uiso 1 1 calc R
C31 C 0.6775(6) -0.2818(5) 0.5602(3) 0.0291(10) Uani 1 1 d .
H31 H 0.5984 -0.3091 0.5493 0.035 Uiso 1 1 calc R
C32 C 0.8195(6) -0.3800(6) 0.5613(3) 0.0318(10) Uani 1 1 d .
H32 H 0.8395 -0.4738 0.5495 0.038 Uiso 1 1 calc R
C33 C 0.9350(6) -0.3412(6) 0.5798(3) 0.0357(12) Uani 1 1 d .
H33 H 1.0325 -0.4096 0.5825 0.043 Uiso 1 1 calc R
C34 C 0.9069(6) -0.2026(5) 0.5943(3) 0.0328(11) Uani 1 1 d .
H34 H 0.9856 -0.1761 0.6061 0.039 Uiso 1 1 calc R
B1 B 0.17047(16) 0.65778(14) 0.78561(8) 0.0132(3) Uani 0.50 1 d PD
F1 F 0.0884(9) 0.6400(9) 0.8441(3) 0.079(4) Uani 0.50 1 d PD
F2 F 0.0507(6) 0.6845(7) 0.7511(4) 0.077(3) Uani 0.50 1 d PD
F3 F 0.2779(6) 0.5430(4) 0.7584(3) 0.0357(15) Uani 0.50 1 d PD
F4 F 0.1813(8) 0.7876(3) 0.7751(4) 0.0478(19) Uani 0.50 1 d PD
Cl2 Cl 0.17047(16) 0.65778(14) 0.78561(8) 0.0132(3) Uani 0.50 1 d P
C41 C 0.4006(13) 0.5088(14) 0.9649(7) 0.109(3) Uiso 1 1 d D
C42 C 0.6149(14) 0.5821(14) 0.9201(7) 0.109(3) Uiso 1 1 d D
C43 C 0.539(2) 0.519(3) 0.9718(9) 0.109(3) Uiso 0.50 1 d PD
C44 C 0.478(2) 0.567(3) 0.9143(9) 0.109(3) Uiso 0.50 1 d PD
C45 C 0.677(3) 0.552(3) 0.9802(9) 0.109(3) Uiso 0.50 1 d PD

loop_
_atom_site_aniso_label
_atom_site_aniso_U_11
_atom_site_aniso_U_22
_atom_site_aniso_U_33
_atom_site_aniso_U_23
_atom_site_aniso_U_13
_atom_site_aniso_U_12
I1 0.02284(16) 0.03607(19) 0.02663(17) -0.00358(12) -0.00665(11) -0.00861(13)
Ni1 0.0164(3) 0.0224(3) 0.0192(3) -0.0032(2) -0.0011(2) -0.0073(2)
P1 0.0188(5) 0.0217(5) 0.0210(5) -0.0024(4) -0.0038(4) -0.0068(4)
P2 0.0183(5) 0.0223(5) 0.0206(5) -0.0040(4) -0.0005(4) -0.0084(4)
N1 0.0246(19) 0.0256(19) 0.0240(18) -0.0009(15) 0.0010(15) -0.0105(16)
N2 0.0230(18) 0.0244(19) 0.0236(18) -0.0042(14) 0.0035(14) -0.0064(15)
C1 0.0202(19) 0.024(2) 0.0196(19) -0.0020(15) -0.0030(15) -0.0063(16)
C2 0.027(2) 0.040(3) 0.024(2) 0.0005(19) -0.0027(18) -0.017(2)
C3 0.024(2) 0.037(3) 0.021(2) -0.0011(18) -0.0012(17) -0.008(2)
C4 0.027(2) 0.051(3) 0.028(3) -0.005(2) 0.003(2) -0.003(2)
C5 0.029(3) 0.086(5) 0.026(3) 0.003(3) 0.004(2) -0.011(3)
C6 0.032(3) 0.087(5) 0.027(3) 0.014(3) -0.002(2) -0.027(3)
C7 0.040(3) 0.059(4) 0.028(3) 0.010(2) -0.005(2) -0.028(3)
C8 0.045(3) 0.023(2) 0.048(3) -0.004(2) 0.004(3) -0.016(2)
C9 0.021(2) 0.028(2) 0.022(2) -0.0001(16) -0.0051(16) -0.0075(17)
C10 0.031(2) 0.033(3) 0.030(2) -0.006(2) 0.000(2) -0.009(2)
C11 0.031(3) 0.054(3) 0.027(2) -0.008(2) 0.000(2) -0.017(2)
C12 0.035(3) 0.059(4) 0.029(3) 0.010(2) -0.005(2) -0.024(3)
C13 0.047(3) 0.041(3) 0.035(3) 0.010(2) -0.007(2) -0.016(3)
C14 0.038(3) 0.031(3) 0.031(3) 0.001(2) -0.002(2) -0.010(2)
C15 0.024(2) 0.024(2) 0.024(2) -0.0025(16) -0.0046(17) -0.0092(17)
C16 0.024(2) 0.029(2) 0.028(2) -0.0039(18) -0.0028(17) -0.0093(18)
C17 0.034(3) 0.025(2) 0.038(3) 0.000(2) -0.005(2) -0.009(2)
C18 0.040(3) 0.024(2) 0.047(3) 0.001(2) -0.007(2) -0.016(2)
C19 0.043(3) 0.038(3) 0.055(4) 0.002(3) -0.019(3) -0.022(3)
C20 0.032(3) 0.029(3) 0.045(3) 0.001(2) -0.017(2) -0.011(2)
C21 0.0185(19) 0.026(2) 0.026(2) -0.0034(17) -0.0038(16) -0.0036(17)
C22 0.021(2) 0.025(2) 0.026(2) -0.0042(16) -0.0005(16) -0.0102(17)
C23 0.0183(19) 0.025(2) 0.023(2) -0.0044(16) -0.0020(15) -0.0094(16)
C24 0.025(2) 0.026(2) 0.033(2) -0.0049(18) 0.0004(19) -0.0105(19)
C25 0.024(2) 0.028(2) 0.040(3) 0.002(2) -0.003(2) -0.0091(19)
C26 0.018(2) 0.040(3) 0.033(2) 0.007(2) -0.0042(18) -0.0106(19)
C27 0.020(2) 0.037(3) 0.022(2) -0.0031(18) -0.0029(16) -0.0099(19)
C28 0.021(2) 0.026(2) 0.025(2) -0.0056(17) -0.0012(16) -0.0092(17)
C29 0.0199(19) 0.024(2) 0.024(2) -0.0038(16) 0.0000(16) -0.0104(16)
C30 0.021(2) 0.027(2) 0.028(2) -0.0031(17) -0.0034(17) -0.0087(17)
C31 0.030(2) 0.032(2) 0.030(2) -0.0051(19) -0.0028(19) -0.016(2)
C32 0.028(2) 0.029(2) 0.041(3) -0.009(2) 0.001(2) -0.015(2)
C33 0.022(2) 0.028(3) 0.056(3) -0.010(2) -0.002(2) -0.0069(19)
C34 0.023(2) 0.029(2) 0.048(3) -0.008(2) -0.003(2) -0.0106(19)
B1 0.0138(6) 0.0038(5) 0.0210(7) -0.0020(5) 0.0035(5) -0.0037(5)
F1 0.076(6) 0.070(6) 0.032(4) 0.022(4) 0.033(4) 0.027(5)
F2 0.094(7) 0.027(4) 0.109(8) -0.029(4) 0.045(6) -0.035(4)
F3 0.026(3) 0.014(2) 0.049(4) 0.010(2) 0.011(3) 0.006(2)
F4 0.039(4) 0.014(3) 0.100(6) -0.011(3) -0.014(4) -0.016(3)
Cl2 0.0138(6) 0.0038(5) 0.0210(7) -0.0020(5) 0.0035(5) -0.0037(5)

loop_
_atom_type_symbol
_atom_type_description
_atom_type_scat_dispersion_real
_atom_type_scat_dispersion_imag
_atom_type_scat_source
C C 0.0033 0.0016 'International Tables Vol C Tables 4.2.6.8 and 6.1.1.4'
H H 0.0000 0.0000 'International Tables Vol C Tables 4.2.6.8 and 6.1.1.4'
B B 0.0013 0.0007 'International Tables Vol C Tables 4.2.6.8 and 6.1.1.4'
N N 0.0061 0.0033 'International Tables Vol C Tables 4.2.6.8 and 6.1.1.4'
F F 0.0171 0.0103 'International Tables Vol C Tables 4.2.6.8 and 6.1.1.4'
P P 0.1023 0.0942 'International Tables Vol C Tables 4.2.6.8 and 6.1.1.4'
Ni Ni 0.3393 1.1124 'International Tables Vol C Tables 4.2.6.8 and 6.1.1.4'
I I -0.4742 1.8119 'International Tables Vol C Tables 4.2.6.8 and 6.1.1.4'
Cl Cl 0.1484 0.1585 'International Tables Vol C Tables 4.2.6.8 and 6.1.1.4'

loop_
_geom_angle_atom_site_label_1
_geom_angle_atom_site_label_2
_geom_angle_atom_site_label_3
_geom_angle
_geom_angle_site_symmetry_1
_geom_angle_site_symmetry_3
C1 Ni1 P1 92.47(14) . .
C1 Ni1 P2 168.28(14) . .
P1 Ni1 P2 86.43(5) . .
C1 Ni1 I1 87.53(13) . .
P1 Ni1 I1 168.52(4) . .
P2 Ni1 I1 95.85(4) . .
C9 P1 C15 107.5(2) . .
C9 P1 C21 108.0(2) . .
C15 P1 C21 103.2(2) . .
C9 P1 Ni1 119.86(15) . .
C15 P1 Ni1 107.29(15) . .
C21 P1 Ni1 109.75(15) . .
C23 P2 C29 106.2(2) . .
C23 P2 C22 103.9(2) . .
C29 P2 C22 105.6(2) . .
C23 P2 Ni1 121.87(15) . .
C29 P2 Ni1 110.07(15) . .
C22 P2 Ni1 108.01(15) . .
C1 N1 C2 110.7(4) . .
C1 N1 C8 124.7(4) . .
C2 N1 C8 124.6(4) . .
C1 N2 C3 110.9(4) . .
N1 C1 N2 106.4(4) . .
N1 C1 Ni1 121.1(3) . .
N2 C1 Ni1 132.0(3) . .
C7 C2 C3 122.9(5) . .
C7 C2 N1 131.2(5) . .
C3 C2 N1 105.9(4) . .
C4 C3 C2 121.5(5) . .
C4 C3 N2 132.5(5) . .
C2 C3 N2 106.0(4) . .
C3 C4 C5 115.1(6) . .
C6 C5 C4 123.1(6) . .
C7 C6 C5 121.6(6) . .
C6 C7 C2 115.8(6) . .
C14 C9 C10 119.4(5) . .
C14 C9 P1 120.4(4) . .
C10 C9 P1 120.1(4) . .
C11 C10 C9 119.9(5) . .
C12 C11 C10 120.8(5) . .
C11 C12 C13 119.5(5) . .
C14 C13 C12 120.5(6) . .
C13 C14 C9 119.9(5) . .
C16 C15 C20 119.8(4) . .
C16 C15 P1 120.1(4) . .
C20 C15 P1 119.9(4) . .
C17 C16 C15 119.8(5) . .
C16 C17 C18 120.3(5) . .
C19 C18 C17 120.2(5) . .
C18 C19 C20 119.9(5) . .
C19 C20 C15 120.0(5) . .
C22 C21 P1 105.5(3) . .
C21 C22 P2 108.0(3) . .
C24 C23 C28 119.1(4) . .
C24 C23 P2 117.7(3) . .
C28 C23 P2 123.1(4) . .
C25 C24 C23 120.1(5) . .
C26 C25 C24 120.6(5) . .
C25 C26 C27 119.3(5) . .
C28 C27 C26 120.2(4) . .
C27 C28 C23 120.7(4) . .
C30 C29 C34 119.1(4) . .
C30 C29 P2 119.1(4) . .
C34 C29 P2 121.8(3) . .
C31 C30 C29 120.1(4) . .
C32 C31 C30 121.0(5) . .
C31 C32 C33 119.6(5) . .
C34 C33 C32 120.0(5) . .
C33 C34 C29 120.2(5) . .
F3 B1 F4 121.8(4) . .
F3 B1 F1 118.2(4) . .
F4 B1 F1 114.3(6) . .
F3 B1 F2 105.4(5) . .
F4 B1 F2 96.3(4) . .
F1 B1 F2 91.7(6) . .
C43 C41 C44 58.0(13) . .
C43 C41 C43 58.1(11) . 2_667
C44 C41 C43 115.4(13) . 2_667
C43 C41 C45 120.1(11) . 2_667
C44 C41 C45 178.0(12) . 2_667
C43 C41 C45 62.6(10) 2_667 2_667
C44 C42 C45 121.8(17) . .
C44 C42 C43 57.3(12) . .
C45 C42 C43 64.9(13) . .
C44 C43 C43 123.0(14) . 2_667
C44 C43 C41 61.0(6) . .
C43 C43 C41 62.8(10) 2_667 .
C44 C43 C42 60.2(6) . .
C43 C43 C42 169(3) 2_667 .
C41 C43 C42 121.2(12) . .
C44 C43 C41 171(3) . 2_667
C43 C43 C41 59.1(10) 2_667 2_667
C41 C43 C41 121.9(11) . 2_667
C42 C43 C41 115.9(13) . 2_667
C44 C43 C45 116.4(8) . .
C43 C43 C45 117.8(18) 2_667 .
C41 C43 C45 172(3) . .
C42 C43 C45 56.6(7) . .
C41 C43 C45 59.3(11) 2_667 .
C43 C44 C42 62.5(7) . .
C43 C44 C41 61.0(6) . .
C42 C44 C41 123.4(13) . .
C42 C45 C41 116.5(19) . 2_667
C42 C45 C43 58.5(7) . .
C41 C45 C43 58.0(14) 2_667 .

loop_
_geom_bond_atom_site_label_1
_geom_bond_atom_site_label_2
_geom_bond_distance
_geom_bond_site_symmetry_2
I1 Ni1 2.5102(6) .
Ni1 C1 1.898(4) .
Ni1 P1 2.1513(12) .
Ni1 P2 2.2048(12) .
P1 C9 1.801(5) .
P1 C15 1.814(5) .
P1 C21 1.843(5) .
P2 C23 1.815(5) .
P2 C29 1.825(5) .
P2 C22 1.839(5) .
N1 C1 1.347(6) .
N1 C2 1.401(6) .
N1 C8 1.457(7) .
N2 C1 1.350(6) .
N2 C3 1.393(6) .
C2 C7 1.389(7) .
C2 C3 1.392(7) .
C3 C4 1.391(7) .
C4 C5 1.399(9) .
C5 C6 1.384(11) .
C6 C7 1.383(9) .
C9 C14 1.400(7) .
C9 C10 1.401(7) .
C10 C11 1.390(8) .
C11 C12 1.380(9) .
C12 C13 1.396(9) .
C13 C14 1.389(8) .
C15 C16 1.393(7) .
C15 C20 1.395(7) .
C16 C17 1.388(7) .
C17 C18 1.389(8) .
C18 C19 1.383(8) .
C19 C20 1.393(8) .
C21 C22 1.526(6) .
C23 C24 1.396(7) .
C23 C28 1.397(6) .
C24 C25 1.391(7) .
C25 C26 1.385(8) .
C26 C27 1.403(7) .
C27 C28 1.380(7) .
C29 C30 1.396(6) .
C29 C34 1.402(7) .
C30 C31 1.388(7) .
C31 C32 1.373(7) .
C32 C33 1.403(7) .
C33 C34 1.389(7) .
B1 F3 1.3517(10) .
B1 F4 1.3562(10) .
B1 F1 1.3570(10) .
B1 F2 1.3577(10) .
C41 C43 1.3898(10) .
C41 C44 1.3903(10) .
C41 C43 1.44(2) 2_667
C41 C45 1.46(3) 2_667
C42 C44 1.3900(10) .
C42 C45 1.3901(10) .
C42 C43 1.4200(10) .
C43 C44 1.35(3) .
C43 C43 1.38(3) 2_667
C43 C41 1.44(2) 2_667
C43 C45 1.51(3) .
C45 C41 1.46(3) 2_667
